data_4115071
loop_
_publ_author_name
'Thomas Baumgartner'
'Frieder J\"akle'
'Ron Rulkens'
'Gernot Zech'
'Alan J. Lough'
'Ian Manners'

_publ_section_title
;
 Nucleophilically Assisted and Cationic Ring-Opening Polymerization of
 Tin-Bridged [1]Ferrocenophanes
;
_journal_name_full 'Journal of the American Chemical Society'
_journal_page_first 10062
_journal_page_last 10070
_journal_paper_doi 10.1021/ja020206v
_journal_volume 124
_journal_year 2002
_chemical_formula_sum 'C40 H42 F3 Fe N O3 S Sn'
_chemical_formula_weight 848.35
_chemical_name_systematic
; 
 ? 
;
_space_group_IT_number 14
_symmetry_cell_setting monoclinic
_symmetry_space_group_name_Hall '-P 2yn'
_symmetry_space_group_name_H-M 'P 1 21/n 1'
_atom_sites_solution_hydrogens geom
_atom_sites_solution_primary direct
_atom_sites_solution_secondary difmap
_audit_creation_method SHELXL-97
_cell_angle_alpha 90.00
_cell_angle_beta 91.463(5)
_cell_angle_gamma 90.00
_cell_formula_units_Z 4
_cell_length_a 12.9889(13)
_cell_length_b 9.9222(11)
_cell_length_c 28.2200(17)
_cell_measurement_reflns_used 1131
_cell_measurement_temperature 100(1)
_cell_measurement_theta_max 25.40
_cell_measurement_theta_min 4.11
_cell_volume 3635.8(6)
_computing_cell_refinement 'Denzo-SMN (Otwinowski & Minor, 1997)'
_computing_data_collection 'Collect (Nonius BV, 1997-2001)'
_computing_data_reduction 'Denzo-SMN (Otwinowski & Minor, 1997)'
_computing_molecular_graphics 'SHELXTL V6.12 (Sheldrick 2001)'
_computing_publication_material 'SHELXTL V6.12 (Sheldrick 2001)'
_computing_structure_refinement 'SHELXTL V6.12 (Sheldrick 2001)'
_computing_structure_solution 'SHELXTL V6.12 (Sheldrick 2001)'
_diffrn_ambient_temperature 100(1)
_diffrn_detector_area_resol_mean 9
_diffrn_measured_fraction_theta_full 0.945
_diffrn_measured_fraction_theta_max 0.945
_diffrn_measurement_device_type 'Nonius Kappa-CCD'
_diffrn_measurement_method '\f scans and \w scans with \k offsets'
_diffrn_radiation_monochromator graphite
_diffrn_radiation_source 'fine-focus sealed tube'
_diffrn_radiation_type MoK\a
_diffrn_radiation_wavelength 0.71073
_diffrn_reflns_av_R_equivalents 0.098
_diffrn_reflns_av_sigmaI/netI 0.2314
_diffrn_reflns_limit_h_max 15
_diffrn_reflns_limit_h_min -15
_diffrn_reflns_limit_k_max 11
_diffrn_reflns_limit_k_min -11
_diffrn_reflns_limit_l_max 34
_diffrn_reflns_limit_l_min -34
_diffrn_reflns_number 11331
_diffrn_reflns_theta_full 25.40
_diffrn_reflns_theta_max 25.40
_diffrn_reflns_theta_min 4.11
_diffrn_standards_decay_% none
_exptl_absorpt_coefficient_mu 1.198
_exptl_absorpt_correction_T_max 0.7956
_exptl_absorpt_correction_T_min 0.7380
_exptl_absorpt_correction_type multi-scan
_exptl_absorpt_process_details 'Denzo-SMN (Otwinowski & Minor, 1997)'
_exptl_crystal_colour orange
_exptl_crystal_density_diffrn 1.550
_exptl_crystal_description block
_exptl_crystal_F_000 1728
_exptl_crystal_size_max 0.27
_exptl_crystal_size_mid 0.25
_exptl_crystal_size_min 0.20
_refine_diff_density_max 2.504
_refine_diff_density_min -0.861
_refine_diff_density_rms 0.176
_refine_ls_extinction_coef none
_refine_ls_extinction_expression Fc^*^=kFc[1+0.001xFc^2^\l^3^/sin(2\q)]^-1/4^
_refine_ls_goodness_of_fit_ref 1.092
_refine_ls_hydrogen_treatment constr
_refine_ls_matrix_type full
_refine_ls_number_parameters 457
_refine_ls_number_reflns 6321
_refine_ls_number_restraints 0
_refine_ls_restrained_S_all 1.092
_refine_ls_R_factor_all 0.1774
_refine_ls_R_factor_gt 0.0806
_refine_ls_shift/su_max 0.003
_refine_ls_shift/su_mean 0.000
_refine_ls_structure_factor_coef Fsqd
_refine_ls_weighting_details 'calc w=1/[\s^2^(Fo^2^)+(0.1000P)^2^] where P=(Fo^2^+2Fc^2^)/3'
_refine_ls_weighting_scheme calc
_refine_ls_wR_factor_gt 0.2218
_refine_ls_wR_factor_ref 0.2440
_reflns_number_gt 2870
_reflns_number_total 6321
_reflns_threshold_expression >2sigma(I)
_cod_data_source_file ja020206v.cif
_cod_data_source_block k99133
_cod_database_code 4115071

loop_
_symmetry_equiv_pos_as_xyz
'x, y, z'
'-x+1/2, y+1/2, -z+1/2'
'-x, -y, -z'
'x-1/2, -y-1/2, z-1/2'

loop_
_atom_site_label
_atom_site_type_symbol
_atom_site_fract_x
_atom_site_fract_y
_atom_site_fract_z
_atom_site_U_iso_or_equiv
_atom_site_adp_type
_atom_site_occupancy
_atom_site_symmetry_multiplicity
_atom_site_calc_flag
_atom_site_refinement_flags
Sn1 Sn 0.94894(6) -0.25866(10) 0.11687(3) 0.0240(3) Uani 1 1 d .
Fe1 Fe 0.97592(14) -0.2746(2) 0.25658(6) 0.0295(6) Uani 1 1 d .
S1 S 0.8325(3) 0.0884(4) 0.11390(11) 0.0280(9) Uani 1 1 d .
F1 F 0.6492(7) 0.1845(10) 0.0886(3) 0.066(3) Uani 1 1 d .
F2 F 0.6449(6) -0.0013(10) 0.1276(3) 0.056(3) Uani 1 1 d .
F3 F 0.6882(6) -0.0012(9) 0.0542(2) 0.046(2) Uani 1 1 d .
O1 O 0.8640(7) -0.0508(9) 0.1185(3) 0.035(2) Uani 1 1 d .
O2 O 0.8787(7) 0.1617(9) 0.0751(3) 0.038(2) Uani 1 1 d .
O3 O 0.8291(7) 0.1573(10) 0.1580(3) 0.042(3) Uani 1 1 d .
N31 N 1.0400(8) -0.4601(11) 0.1254(3) 0.029(3) Uani 1 1 d .
C1 C 0.9057(9) -0.2792(13) 0.1883(4) 0.023(3) Uani 1 1 d .
C2 C 0.8942(9) -0.4055(14) 0.2128(4) 0.030(3) Uani 1 1 d .
H2B H 0.9195 -0.4948 0.2015 0.036 Uiso 1 1 calc R
C3 C 0.8438(11) -0.3828(16) 0.2557(4) 0.037(4) Uani 1 1 d .
H3B H 0.8249 -0.4534 0.2793 0.045 Uiso 1 1 calc R
C4 C 0.8198(9) -0.2455(16) 0.2584(4) 0.028(3) Uani 1 1 d .
H4A H 0.7821 -0.2009 0.2845 0.034 Uiso 1 1 calc R
C5 C 0.8590(10) -0.1801(15) 0.2180(4) 0.035(4) Uani 1 1 d .
H5A H 0.8546 -0.0814 0.2113 0.042 Uiso 1 1 calc R
C6 C 1.1258(9) -0.2248(12) 0.2612(5) 0.028(3) Uani 1 1 d .
H6A H 1.1648 -0.1991 0.2324 0.033 Uiso 1 1 calc R
C7 C 1.1173(10) -0.3529(18) 0.2745(5) 0.046(4) Uani 1 1 d .
H7A H 1.1516 -0.4336 0.2606 0.055 Uiso 1 1 calc R
C8 C 1.0499(11) -0.348(2) 0.3148(4) 0.049(5) Uani 1 1 d .
H8A H 1.0279 -0.4267 0.3343 0.059 Uiso 1 1 calc R
C9 C 1.0258(12) -0.2123(17) 0.3226(5) 0.046(5) Uani 1 1 d .
H9A H 0.9812 -0.1771 0.3482 0.055 Uiso 1 1 calc R
C10 C 1.0720(11) -0.1323(16) 0.2856(5) 0.041(4) Uani 1 1 d .
H10A H 1.0700 -0.0323 0.2812 0.049 Uiso 1 1 calc R
C11 C 0.8381(9) -0.3185(13) 0.0638(4) 0.022(3) Uani 1 1 d .
C12 C 0.7689(10) -0.4241(14) 0.0709(4) 0.028(3) Uani 1 1 d .
C13 C 0.6943(10) -0.4584(15) 0.0362(5) 0.041(4) Uani 1 1 d .
H13A H 0.6487 -0.5312 0.0417 0.049 Uiso 1 1 calc R
C14 C 0.6859(10) -0.3861(17) -0.0071(4) 0.040(4) Uani 1 1 d .
C15 C 0.7528(10) -0.2811(13) -0.0128(5) 0.033(4) Uani 1 1 d .
H15A H 0.7472 -0.2293 -0.0410 0.040 Uiso 1 1 calc R
C16 C 0.8299(9) -0.2458(14) 0.0212(4) 0.028(3) Uani 1 1 d .
C17 C 0.7637(10) -0.5058(13) 0.1166(4) 0.033(4) Uani 1 1 d .
H17A H 0.7651 -0.4446 0.1438 0.050 Uiso 1 1 calc R
H17B H 0.8229 -0.5670 0.1188 0.050 Uiso 1 1 calc R
H17C H 0.6998 -0.5584 0.1163 0.050 Uiso 1 1 calc R
C18 C 0.6067(11) -0.4215(17) -0.0449(5) 0.057(5) Uani 1 1 d .
H18A H 0.6043 -0.3504 -0.0690 0.086 Uiso 1 1 calc R
H18B H 0.5390 -0.4299 -0.0306 0.086 Uiso 1 1 calc R
H18C H 0.6253 -0.5072 -0.0596 0.086 Uiso 1 1 calc R
C19 C 0.9020(10) -0.1296(14) 0.0082(4) 0.035(4) Uani 1 1 d .
H19A H 0.9487 -0.1097 0.0351 0.053 Uiso 1 1 calc R
H19B H 0.8610 -0.0493 0.0003 0.053 Uiso 1 1 calc R
H19C H 0.9422 -0.1556 -0.0193 0.053 Uiso 1 1 calc R
C21 C 1.0933(9) -0.1705(13) 0.0966(4) 0.024(3) Uani 1 1 d .
C22 C 1.1451(10) -0.2270(12) 0.0578(4) 0.024(3) Uani 1 1 d .
C23 C 1.2416(10) -0.1768(15) 0.0458(4) 0.034(4) Uani 1 1 d .
H23A H 1.2743 -0.2117 0.0187 0.041 Uiso 1 1 calc R
C24 C 1.2905(10) -0.0783(15) 0.0723(4) 0.033(4) Uani 1 1 d .
C25 C 1.2375(11) -0.0245(13) 0.1099(4) 0.032(4) Uani 1 1 d .
H25A H 1.2686 0.0461 0.1279 0.039 Uiso 1 1 calc R
C26 C 1.1428(10) -0.0689(13) 0.1219(4) 0.026(3) Uani 1 1 d .
C27 C 1.1022(10) -0.3411(13) 0.0267(4) 0.032(4) Uani 1 1 d .
H27A H 1.0353 -0.3696 0.0384 0.048 Uiso 1 1 calc R
H27B H 1.1501 -0.4174 0.0277 0.048 Uiso 1 1 calc R
H27C H 1.0938 -0.3092 -0.0061 0.048 Uiso 1 1 calc R
C28 C 1.3965(10) -0.0249(15) 0.0591(4) 0.041(4) Uani 1 1 d .
H28A H 1.4377 -0.0987 0.0464 0.062 Uiso 1 1 calc R
H28B H 1.4314 0.0124 0.0873 0.062 Uiso 1 1 calc R
H28C H 1.3882 0.0458 0.0350 0.062 Uiso 1 1 calc R
C29 C 1.0900(10) -0.0017(14) 0.1647(4) 0.033(4) Uani 1 1 d .
H29A H 1.1428 0.0350 0.1866 0.050 Uiso 1 1 calc R
H29B H 1.0491 -0.0691 0.1813 0.050 Uiso 1 1 calc R
H29C H 1.0449 0.0712 0.1534 0.050 Uiso 1 1 calc R
C32 C 1.1270(10) -0.4418(14) 0.1535(5) 0.034(4) Uani 1 1 d .
H32A H 1.1380 -0.3578 0.1690 0.041 Uiso 1 1 calc R
C33 C 1.1982(10) -0.5433(14) 0.1596(4) 0.028(3) Uani 1 1 d .
H33A H 1.2588 -0.5285 0.1784 0.034 Uiso 1 1 calc R
C34 C 1.1816(12) -0.6644(16) 0.1386(5) 0.043(4) Uani 1 1 d .
H34A H 1.2297 -0.7354 0.1438 0.051 Uiso 1 1 calc R
C35 C 1.0950(11) -0.6861(15) 0.1097(5) 0.038(4) Uani 1 1 d .
H35A H 1.0833 -0.7697 0.0941 0.046 Uiso 1 1 calc R
C36 C 1.0262(10) -0.5790(14) 0.1047(4) 0.029(3) Uani 1 1 d .
H36A H 0.9660 -0.5918 0.0853 0.035 Uiso 1 1 calc R
C37 C 0.6965(11) 0.0659(17) 0.0956(5) 0.042(4) Uani 1 1 d .
C1S C 0.9134(13) 0.1880(18) 0.3026(6) 0.064(5) Uani 1 1 d .
H1SA H 0.8415 0.1716 0.2996 0.076 Uiso 1 1 calc R
C2S C 0.9704(13) 0.2234(14) 0.2636(5) 0.048(4) Uani 1 1 d .
H2SA H 0.9371 0.2257 0.2333 0.058 Uiso 1 1 calc R
C3S C 1.0717(13) 0.2547(17) 0.2672(6) 0.059(5) Uani 1 1 d .
H3SA H 1.1098 0.2763 0.2399 0.071 Uiso 1 1 calc R
C4S C 1.1168(11) 0.2542(16) 0.3108(5) 0.046(4) Uani 1 1 d .
H4SA H 1.1871 0.2801 0.3141 0.055 Uiso 1 1 calc R
C5S C 1.0655(12) 0.2181(15) 0.3504(5) 0.046(4) Uani 1 1 d .
H5SA H 1.0990 0.2210 0.3807 0.055 Uiso 1 1 calc R
C6S C 0.9643(13) 0.1774(18) 0.3458(6) 0.059(5) Uani 1 1 d .
H6SA H 0.9298 0.1421 0.3724 0.071 Uiso 1 1 calc R

loop_
_atom_site_aniso_label
_atom_site_aniso_U_11
_atom_site_aniso_U_22
_atom_site_aniso_U_33
_atom_site_aniso_U_23
_atom_site_aniso_U_13
_atom_site_aniso_U_12
Sn1 0.0252(5) 0.0233(6) 0.0236(5) 0.0005(4) 0.0016(3) -0.0009(5)
Fe1 0.0270(11) 0.0381(15) 0.0234(10) 0.0015(9) -0.0020(8) -0.0035(11)
S1 0.033(2) 0.026(2) 0.0258(19) -0.0008(16) 0.0023(15) 0.0040(18)
F1 0.045(6) 0.049(6) 0.105(7) -0.018(5) -0.026(5) 0.023(5)
F2 0.040(5) 0.084(7) 0.044(5) -0.004(5) 0.007(4) -0.026(5)
F3 0.036(5) 0.064(6) 0.037(5) -0.003(4) -0.004(4) -0.003(5)
O1 0.039(6) 0.024(6) 0.040(5) 0.001(4) 0.002(4) 0.012(5)
O2 0.048(6) 0.035(6) 0.032(5) 0.001(4) 0.002(4) 0.004(5)
O3 0.041(6) 0.046(7) 0.040(6) -0.007(5) -0.001(4) -0.003(6)
N31 0.027(7) 0.030(7) 0.028(6) -0.003(5) -0.003(5) 0.003(6)
C1 0.019(7) 0.033(9) 0.017(6) -0.006(6) 0.013(5) -0.017(7)
C2 0.026(8) 0.027(8) 0.038(8) 0.013(7) 0.004(6) 0.009(7)
C3 0.043(10) 0.043(10) 0.024(8) -0.002(7) -0.012(6) -0.027(9)
C4 0.017(6) 0.056(10) 0.011(6) -0.011(7) 0.002(5) -0.005(9)
C5 0.036(9) 0.038(9) 0.032(8) -0.001(7) -0.010(7) -0.001(8)
C6 0.015(7) 0.010(8) 0.057(9) -0.012(6) -0.017(6) 0.011(6)
C7 0.023(9) 0.064(13) 0.051(10) 0.009(9) -0.021(7) 0.005(9)
C8 0.034(10) 0.096(15) 0.018(8) 0.032(9) 0.001(7) -0.019(10)
C9 0.046(10) 0.065(13) 0.026(8) -0.011(7) 0.006(7) -0.019(9)
C10 0.035(10) 0.033(9) 0.055(10) -0.011(8) -0.015(8) 0.002(8)
C11 0.020(7) 0.016(7) 0.029(8) -0.006(6) 0.007(6) -0.001(7)
C12 0.030(9) 0.031(9) 0.023(7) -0.001(6) -0.004(6) 0.006(7)
C13 0.037(10) 0.050(11) 0.036(9) -0.017(8) 0.006(7) -0.007(8)
C14 0.027(9) 0.063(12) 0.029(8) -0.013(8) 0.001(6) 0.000(9)
C15 0.035(8) 0.028(9) 0.036(8) 0.004(6) -0.017(6) -0.003(8)
C16 0.026(7) 0.038(8) 0.020(7) 0.004(7) -0.003(5) 0.003(8)
C17 0.040(9) 0.025(8) 0.034(8) -0.004(6) -0.004(6) -0.007(8)
C18 0.047(10) 0.081(14) 0.043(9) -0.002(9) -0.019(7) -0.023(10)
C19 0.047(10) 0.042(10) 0.017(7) 0.009(6) 0.000(6) 0.003(8)
C21 0.029(8) 0.019(8) 0.023(7) -0.004(6) -0.001(6) 0.004(7)
C22 0.031(8) 0.012(8) 0.030(7) 0.003(6) -0.004(6) 0.012(7)
C23 0.031(9) 0.042(10) 0.028(8) 0.019(7) -0.001(6) -0.005(8)
C24 0.023(8) 0.047(11) 0.029(8) 0.004(7) 0.004(6) 0.011(8)
C25 0.052(10) 0.015(8) 0.028(8) -0.002(6) -0.017(7) -0.006(8)
C26 0.017(8) 0.029(9) 0.033(8) 0.001(6) 0.004(6) -0.010(7)
C27 0.048(10) 0.026(8) 0.023(7) 0.008(6) 0.015(6) 0.002(8)
C28 0.044(10) 0.041(10) 0.037(8) 0.009(7) -0.007(7) -0.003(8)
C29 0.033(9) 0.039(9) 0.027(8) -0.007(6) 0.001(6) -0.009(8)
C32 0.021(8) 0.029(9) 0.053(9) -0.009(7) 0.001(7) -0.005(8)
C33 0.013(7) 0.040(10) 0.032(8) 0.008(7) -0.005(6) 0.002(7)
C34 0.062(12) 0.037(10) 0.029(8) 0.008(7) 0.005(8) 0.027(9)
C35 0.048(10) 0.027(9) 0.040(9) 0.000(7) 0.008(7) 0.004(8)
C36 0.025(8) 0.029(9) 0.032(8) -0.006(6) -0.001(6) -0.002(7)
C37 0.032(10) 0.048(11) 0.047(10) -0.010(9) -0.003(7) -0.015(9)
C1S 0.045(11) 0.084(15) 0.061(12) 0.018(10) -0.001(9) -0.013(10)
C2S 0.074(13) 0.030(10) 0.040(9) 0.001(7) -0.019(8) 0.006(9)
C3S 0.062(12) 0.052(12) 0.065(11) -0.006(10) 0.019(9) -0.030(11)
C4S 0.049(10) 0.049(10) 0.038(9) -0.003(8) 0.006(7) -0.023(10)
C5S 0.042(10) 0.057(12) 0.037(9) -0.010(8) -0.011(7) -0.007(9)
C6S 0.054(12) 0.073(14) 0.050(11) -0.005(9) 0.006(9) -0.011(11)

loop_
_atom_type_symbol
_atom_type_description
_atom_type_scat_dispersion_real
_atom_type_scat_dispersion_imag
_atom_type_scat_source
C C 0.0033 0.0016 'International Tables Vol C Tables 4.2.6.8 and 6.1.1.4'
H H 0.0000 0.0000 'International Tables Vol C Tables 4.2.6.8 and 6.1.1.4'
N N 0.0061 0.0033 'International Tables Vol C Tables 4.2.6.8 and 6.1.1.4'
Fe Fe 0.3463 0.8444 'International Tables Vol C Tables 4.2.6.8 and 6.1.1.4'
Sn Sn -0.6537 1.4246 'International Tables Vol C Tables 4.2.6.8 and 6.1.1.4'
O O 0.0106 0.0060 'International Tables Vol C Tables 4.2.6.8 and 6.1.1.4'
S S 0.1246 0.1234 'International Tables Vol C Tables 4.2.6.8 and 6.1.1.4'
F F 0.0171 0.0103 'International Tables Vol C Tables 4.2.6.8 and 6.1.1.4'

loop_
_geom_angle_atom_site_label_1
_geom_angle_atom_site_label_2
_geom_angle_atom_site_label_3
_geom_angle
C1 Sn1 C11 116.8(4)
C1 Sn1 C21 123.0(4)
C11 Sn1 C21 120.1(4)
C1 Sn1 N31 88.0(4)
C11 Sn1 N31 99.5(4)
C21 Sn1 N31 86.2(4)
C1 Sn1 O1 86.0(4)
C11 Sn1 O1 87.1(4)
C21 Sn1 O1 93.5(4)
N31 Sn1 O1 172.6(3)
C6 Fe1 C8 66.2(6)
C6 Fe1 C3 162.0(6)
C8 Fe1 C3 101.7(6)
C6 Fe1 C10 39.0(5)
C8 Fe1 C10 69.5(7)
C3 Fe1 C10 151.8(6)
C6 Fe1 C7 38.3(5)
C8 Fe1 C7 41.9(5)
C3 Fe1 C7 123.8(7)
C10 Fe1 C7 68.2(6)
C6 Fe1 C4 157.1(5)
C8 Fe1 C4 118.8(5)
C3 Fe1 C4 40.2(5)
C10 Fe1 C4 119.2(6)
C7 Fe1 C4 158.4(6)
C6 Fe1 C9 65.5(6)
C8 Fe1 C9 40.3(6)
C3 Fe1 C9 114.7(6)
C10 Fe1 C9 41.6(5)
C7 Fe1 C9 68.3(6)
C4 Fe1 C9 103.0(6)
C6 Fe1 C2 132.4(5)
C8 Fe1 C2 119.1(7)
C3 Fe1 C2 40.3(5)
C10 Fe1 C2 166.8(5)
C7 Fe1 C2 110.7(6)
C4 Fe1 C2 67.0(5)
C9 Fe1 C2 151.3(5)
C6 Fe1 C5 128.2(6)
C8 Fe1 C5 156.8(6)
C3 Fe1 C5 67.9(6)
C10 Fe1 C5 109.3(6)
C7 Fe1 C5 160.7(6)
C4 Fe1 C5 40.2(5)
C9 Fe1 C5 123.4(6)
C2 Fe1 C5 67.1(5)
C6 Fe1 C1 117.4(5)
C8 Fe1 C1 157.0(7)
C3 Fe1 C1 68.3(5)
C10 Fe1 C1 128.8(5)
C7 Fe1 C1 125.6(5)
C4 Fe1 C1 67.7(4)
C9 Fe1 C1 162.6(6)
C2 Fe1 C1 40.3(4)
C5 Fe1 C1 40.2(5)
O3 S1 O1 113.4(5)
O3 S1 O2 116.2(6)
O1 S1 O2 115.1(5)
O3 S1 C37 104.7(6)
O1 S1 C37 100.1(7)
O2 S1 C37 105.0(6)
S1 O1 Sn1 166.6(6)
C36 N31 C32 118.1(12)
C36 N31 Sn1 130.8(9)
C32 N31 Sn1 110.7(9)
C5 C1 C2 105.4(11)
C5 C1 Fe1 68.3(7)
C2 C1 Fe1 68.2(7)
C5 C1 Sn1 128.1(10)
C2 C1 Sn1 125.0(9)
Fe1 C1 Sn1 138.4(6)
C3 C2 C1 109.2(12)
C3 C2 Fe1 68.2(7)
C1 C2 Fe1 71.5(7)
C4 C3 C2 108.0(12)
C4 C3 Fe1 70.9(7)
C2 C3 Fe1 71.5(8)
C3 C4 C5 108.5(11)
C3 C4 Fe1 68.9(7)
C5 C4 Fe1 70.6(7)
C4 C5 C1 108.8(13)
C4 C5 Fe1 69.2(7)
C1 C5 Fe1 71.5(7)
C7 C6 C10 117.1(15)
C7 C6 Fe1 72.3(8)
C10 C6 Fe1 71.8(8)
C6 C7 C8 104.3(15)
C6 C7 Fe1 69.4(8)
C8 C7 Fe1 68.1(8)
C9 C8 C7 107.2(14)
C9 C8 Fe1 71.2(9)
C7 C8 Fe1 70.0(7)
C8 C9 C10 108.3(13)
C8 C9 Fe1 68.5(8)
C10 C9 Fe1 68.8(7)
C6 C10 C9 103.0(14)
C6 C10 Fe1 69.2(8)
C9 C10 Fe1 69.6(8)
C12 C11 C16 118.3(11)
C12 C11 Sn1 122.1(8)
C16 C11 Sn1 119.5(9)
C11 C12 C13 121.0(12)
C11 C12 C17 124.3(10)
C13 C12 C17 114.6(12)
C12 C13 C14 121.0(13)
C15 C14 C13 116.8(12)
C15 C14 C18 121.3(13)
C13 C14 C18 121.9(14)
C14 C15 C16 123.4(12)
C11 C16 C15 119.4(12)
C11 C16 C19 124.0(10)
C15 C16 C19 116.6(11)
C26 C21 C22 117.7(12)
C26 C21 Sn1 123.5(9)
C22 C21 Sn1 118.5(9)
C23 C22 C21 119.5(12)
C23 C22 C27 116.2(11)
C21 C22 C27 124.4(11)
C24 C23 C22 121.8(13)
C23 C24 C25 117.3(13)
C23 C24 C28 121.3(12)
C25 C24 C28 121.3(13)
C26 C25 C24 122.4(12)
C25 C26 C21 121.3(12)
C25 C26 C29 118.4(11)
C21 C26 C29 120.4(11)
N31 C32 C33 121.0(12)
C34 C33 C32 119.8(13)
C33 C34 C35 120.7(14)
C34 C35 C36 116.7(14)
N31 C36 C35 123.6(12)
F2 C37 F1 107.8(13)
F2 C37 F3 108.3(12)
F1 C37 F3 106.3(12)
F2 C37 S1 111.6(10)
F1 C37 S1 111.6(10)
F3 C37 S1 111.0(10)
C6S C1S C2S 117.9(15)
C3S C2S C1S 122.5(14)
C4S C3S C2S 117.7(14)
C3S C4S C5S 122.6(14)
C4S C5S C6S 119.0(14)
C1S C6S C5S 119.7(15)

loop_
_geom_bond_atom_site_label_1
_geom_bond_atom_site_label_2
_geom_bond_distance
Sn1 C1 2.117(10)
Sn1 C11 2.135(12)
Sn1 C21 2.160(13)
Sn1 N31 2.332(11)
Sn1 O1 2.340(8)
Fe1 C6 2.010(12)
Fe1 C8 2.018(13)
Fe1 C3 2.023(13)
Fe1 C10 2.043(14)
Fe1 C7 2.045(14)
Fe1 C4 2.050(12)
Fe1 C9 2.054(14)
Fe1 C2 2.068(14)
Fe1 C5 2.069(13)
Fe1 C1 2.111(11)
S1 O3 1.421(9)
S1 O1 1.445(9)
S1 O2 1.456(9)
S1 C37 1.842(14)
F1 C37 1.340(17)
F2 C37 1.320(16)
F3 C37 1.346(15)
N31 C36 1.327(15)
N31 C32 1.375(15)
C1 C5 1.436(17)
C1 C2 1.440(16)
C2 C3 1.410(17)
C3 C4 1.400(18)
C4 C5 1.416(17)
C6 C7 1.331(19)
C6 C10 1.353(17)
C7 C8 1.454(19)
C8 C9 1.40(2)
C9 C10 1.454(19)
C11 C12 1.398(17)
C11 C16 1.403(16)
C12 C13 1.403(17)
C12 C17 1.524(16)
C13 C14 1.418(18)
C14 C15 1.369(18)
C14 C18 1.505(16)
C15 C16 1.413(16)
C16 C19 1.536(17)
C21 C26 1.384(16)
C21 C22 1.415(16)
C22 C23 1.398(17)
C22 C27 1.528(17)
C23 C24 1.375(18)
C24 C25 1.387(17)
C24 C28 1.530(17)
C25 C26 1.358(16)
C26 C29 1.555(16)
C32 C33 1.376(17)
C33 C34 1.354(18)
C34 C35 1.391(18)
C35 C36 1.393(17)
C1S C6S 1.38(2)
C1S C2S 1.39(2)
C2S C3S 1.35(2)
C3S C4S 1.350(19)
C4S C5S 1.363(19)
C5S C6S 1.378(19)
